data_1529200
loop_
_publ_author_name
'Shibata, Yu'
'Nagae, Haruki'
'Sumiya, Shiki'
'Rochat, Rapha\"el'
'Tsurugi, Hayato'
'Mashima, Kazushi'

_publ_section_title
;
 2,2&#x2032;-Bipyridyl formation from 2-arylpyridines through bimetallic
 diyttrium intermediate
;
_journal_issue 10
_journal_name_full 'Chem. Sci.'
_journal_page_first 5394
_journal_paper_doi 10.1039/C5SC01599E
_journal_volume 6
_journal_year 2015
_chemical_formula_moiety 'C47 H62 N3 O2 Y'
_chemical_formula_sum 'C47 H62 N3 O2 Y'
_chemical_formula_weight 789.91
_chemical_name_systematic
; 
 ? 
;
_space_group_IT_number 14
_symmetry_cell_setting monoclinic
_symmetry_Int_Tables_number 14
_symmetry_space_group_name_Hall '-P 2yn'
_symmetry_space_group_name_H-M 'P 1 21/n 1'
_atom_sites_solution_hydrogens geom
_atom_sites_solution_primary direct
_atom_sites_solution_secondary difmap
_audit_creation_method SHELXL-97
_audit_update_record
;
2015-06-27 deposited with the CCDC.
2015-07-17 downloaded from the CCDC.
;
_cell_angle_alpha 90.00
_cell_angle_beta 106.222(6)
_cell_angle_gamma 90.00
_cell_formula_units_Z 4
_cell_length_a 12.902(10)
_cell_length_b 21.925(16)
_cell_length_c 16.088(13)
_cell_measurement_reflns_used 7011
_cell_measurement_temperature 113(2)
_cell_measurement_theta_max 27.23
_cell_measurement_theta_min 3.23
_cell_volume 4370(6)
_computing_cell_refinement CrystalClear
_computing_data_collection 'CrystalClear (Rigaku Inc., 2007)'
_computing_data_reduction CrystalClear
_computing_molecular_graphics 'CrystalStructure 4.0'
_computing_publication_material 'CrystalStructure 4.0 (Rigaku, 2010)'
_computing_structure_refinement 'SHELXL-97 (Sheldrick, 1997)'
_computing_structure_solution 'SHELXS-97 (Sheldrick, 1990)'
_diffrn_ambient_temperature 113(2)
_diffrn_detector_area_resol_mean 7.314
_diffrn_measured_fraction_theta_full 0.997
_diffrn_measured_fraction_theta_max 0.997
_diffrn_measurement_device_type 'Rigaku Mercury70'
_diffrn_measurement_method \w
_diffrn_radiation_monochromator graphite
_diffrn_radiation_source 'fine-focus sealed tube'
_diffrn_radiation_type MoK\a
_diffrn_radiation_wavelength 0.71075
_diffrn_reflns_av_R_equivalents 0.1279
_diffrn_reflns_av_sigmaI/netI 0.1181
_diffrn_reflns_limit_h_max 15
_diffrn_reflns_limit_h_min -15
_diffrn_reflns_limit_k_max 27
_diffrn_reflns_limit_k_min -27
_diffrn_reflns_limit_l_max 19
_diffrn_reflns_limit_l_min -19
_diffrn_reflns_number 36917
_diffrn_reflns_theta_full 26.00
_diffrn_reflns_theta_max 26.00
_diffrn_reflns_theta_min 3.02
_diffrn_standards_number 0
_exptl_absorpt_coefficient_mu 1.373
_exptl_absorpt_correction_T_max 0.9345
_exptl_absorpt_correction_T_min 0.6834
_exptl_absorpt_correction_type multi-scan
_exptl_absorpt_process_details 'REQAB (Rigaku, 1998)'
_exptl_crystal_colour orange
_exptl_crystal_density_diffrn 1.201
_exptl_crystal_density_method 'not measured'
_exptl_crystal_description platelet
_exptl_crystal_F_000 1680
_exptl_crystal_size_max 0.30
_exptl_crystal_size_mid 0.20
_exptl_crystal_size_min 0.05
_refine_diff_density_max 1.873
_refine_diff_density_min -0.954
_refine_diff_density_rms 0.124
_refine_ls_extinction_method none
_refine_ls_goodness_of_fit_ref 1.111
_refine_ls_hydrogen_treatment mixed
_refine_ls_matrix_type full
_refine_ls_number_parameters 486
_refine_ls_number_reflns 8564
_refine_ls_number_restraints 0
_refine_ls_restrained_S_all 1.111
_refine_ls_R_factor_all 0.1641
_refine_ls_R_factor_gt 0.1188
_refine_ls_shift/su_max 0.000
_refine_ls_shift/su_mean 0.000
_refine_ls_structure_factor_coef Fsqd
_refine_ls_weighting_details 'calc w=1/[\s^2^(Fo^2^)+(0.1332P)^2^+8.9327P] where P=(Fo^2^+2Fc^2^)/3'
_refine_ls_weighting_scheme calc
_refine_ls_wR_factor_gt 0.2648
_refine_ls_wR_factor_ref 0.3028
_reflns_number_gt 5530
_reflns_number_total 8564
_reflns_threshold_expression >2sigma(I)
_cod_data_source_file c5sc01599e2.cif
_cod_data_source_block shelxl
_cod_depositor_comments 'Adding full bibliography for 1529194--1529200.cif.'
_cod_database_code 1529200

loop_
_symmetry_equiv_pos_as_xyz
'x, y, z'
'-x+1/2, y+1/2, -z+1/2'
'-x, -y, -z'
'x-1/2, -y-1/2, z-1/2'

loop_
_atom_site_label
_atom_site_type_symbol
_atom_site_fract_x
_atom_site_fract_y
_atom_site_fract_z
_atom_site_U_iso_or_equiv
_atom_site_adp_type
_atom_site_occupancy
_atom_site_symmetry_multiplicity
_atom_site_calc_flag
_atom_site_refinement_flags
Y1 Y 0.61921(6) 0.21115(3) 0.47937(4) 0.0328(3) Uani 1 1 d .
O1 O 0.4396(4) 0.1654(2) 0.4273(3) 0.0424(13) Uani 1 1 d .
O2 O 0.5521(4) 0.2854(2) 0.3636(3) 0.0403(13) Uani 1 1 d .
N1 N 0.6197(5) 0.1502(3) 0.3386(4) 0.0358(14) Uani 1 1 d .
N2 N 0.5704(5) 0.2349(3) 0.6006(4) 0.0329(13) Uani 1 1 d .
N3 N 0.7421(5) 0.2847(2) 0.5421(4) 0.0330(14) Uani 1 1 d .
C1 C 0.5584(6) 0.1629(3) 0.2582(5) 0.0364(17) Uani 1 1 d .
H1 H 0.5087 0.1958 0.2513 0.044 Uiso 1 1 calc R
C2 C 0.5629(6) 0.1306(4) 0.1831(5) 0.0408(18) Uani 1 1 d .
H2 H 0.5193 0.1424 0.1275 0.049 Uiso 1 1 calc R
C3 C 0.6320(6) 0.0815(4) 0.1926(5) 0.0432(19) Uani 1 1 d .
H3 H 0.6367 0.0596 0.1428 0.052 Uiso 1 1 calc R
C4 C 0.6966(6) 0.0631(3) 0.2760(5) 0.0385(18) Uani 1 1 d .
C5 C 0.7681(6) 0.0120(3) 0.2902(5) 0.0392(18) Uani 1 1 d .
H5 H 0.7749 -0.0111 0.2421 0.047 Uiso 1 1 calc R
C6 C 0.4615(6) 0.1598(3) 0.6563(5) 0.0376(17) Uani 1 1 d .
C7 C 0.8276(6) -0.0045(3) 0.3727(5) 0.0384(18) Uani 1 1 d .
H7 H 0.8746 -0.0386 0.3809 0.046 Uiso 1 1 calc R
C8 C 0.8180(6) 0.0308(3) 0.4469(5) 0.0390(18) Uani 1 1 d .
C9 C 0.8778(6) 0.0125(3) 0.5332(5) 0.0395(18) Uani 1 1 d .
H9 H 0.9251 -0.0216 0.5411 0.047 Uiso 1 1 calc R
C10 C 0.8665(6) 0.0445(3) 0.6048(5) 0.0416(19) Uani 1 1 d .
H10 H 0.9062 0.0324 0.6615 0.050 Uiso 1 1 calc R
C11 C 0.7953(6) 0.0956(3) 0.5932(5) 0.0368(17) Uani 1 1 d .
H11 H 0.7893 0.1165 0.6434 0.044 Uiso 1 1 calc R
C12 C 0.7329(6) 0.1173(3) 0.5113(5) 0.0341(16) Uani 1 1 d .
C13 C 0.7473(6) 0.0821(3) 0.4379(5) 0.0361(17) Uani 1 1 d .
C14 C 0.6881(6) 0.0998(3) 0.3489(5) 0.0342(16) Uani 1 1 d .
C15 C 0.6419(6) 0.2813(3) 0.6588(5) 0.0392(18) Uani 1 1 d .
H15A H 0.6529 0.2702 0.7203 0.047 Uiso 1 1 calc R
H15B H 0.6079 0.3222 0.6490 0.047 Uiso 1 1 calc R
C16 C 0.7526(6) 0.2822(3) 0.6367(5) 0.0385(18) Uani 1 1 d .
H16A H 0.7946 0.3180 0.6650 0.046 Uiso 1 1 calc R
H16B H 0.7938 0.2452 0.6612 0.046 Uiso 1 1 calc R
C17 C 0.4741(6) 0.2197(3) 0.6267(5) 0.0335(16) Uani 1 1 d .
C18 C 0.3629(6) 0.1431(4) 0.6742(5) 0.046(2) Uani 1 1 d .
H18 H 0.3552 0.1031 0.6945 0.055 Uiso 1 1 calc R
C19 C 0.2772(7) 0.1845(4) 0.6623(5) 0.047(2) Uani 1 1 d .
H19 H 0.2111 0.1720 0.6720 0.057 Uiso 1 1 calc R
C20 C 0.2888(6) 0.2433(4) 0.6367(5) 0.045(2) Uani 1 1 d .
H20 H 0.2316 0.2716 0.6318 0.054 Uiso 1 1 calc R
C21 C 0.3861(6) 0.2628(4) 0.6172(5) 0.0382(17) Uani 1 1 d .
C22 C 0.5567(6) 0.1138(3) 0.6749(5) 0.0371(17) Uani 1 1 d .
H22 H 0.5945 0.1195 0.6290 0.045 Uiso 1 1 calc R
C23 C 0.5225(7) 0.0462(4) 0.6729(6) 0.053(2) Uani 1 1 d .
H23A H 0.4719 0.0369 0.6165 0.063 Uiso 1 1 calc R
H23B H 0.4876 0.0388 0.7187 0.063 Uiso 1 1 calc R
H23C H 0.5865 0.0202 0.6821 0.063 Uiso 1 1 calc R
C24 C 0.6409(6) 0.1275(4) 0.7645(5) 0.046(2) Uani 1 1 d .
H24A H 0.6090 0.1175 0.8115 0.055 Uiso 1 1 calc R
H24B H 0.6604 0.1708 0.7677 0.055 Uiso 1 1 calc R
H24C H 0.7057 0.1026 0.7703 0.055 Uiso 1 1 calc R
C25 C 0.3915(6) 0.3290(3) 0.5844(5) 0.0411(18) Uani 1 1 d .
H25 H 0.4541 0.3313 0.5592 0.049 Uiso 1 1 calc R
C26 C 0.2872(7) 0.3480(4) 0.5114(6) 0.052(2) Uani 1 1 d .
H26A H 0.2262 0.3515 0.5362 0.063 Uiso 1 1 calc R
H26B H 0.2711 0.3170 0.4657 0.063 Uiso 1 1 calc R
H26C H 0.2995 0.3874 0.4868 0.063 Uiso 1 1 calc R
C27 C 0.4119(7) 0.3757(3) 0.6599(5) 0.049(2) Uani 1 1 d .
H27A H 0.4759 0.3634 0.7059 0.059 Uiso 1 1 calc R
H27B H 0.3491 0.3768 0.6828 0.059 Uiso 1 1 calc R
H27C H 0.4236 0.4162 0.6386 0.059 Uiso 1 1 calc R
C28 C 0.8067(6) 0.3277(4) 0.5125(4) 0.0372(18) Uani 1 1 d .
C29 C 0.8024(6) 0.3931(3) 0.5262(5) 0.0398(18) Uani 1 1 d .
C30 C 0.8659(7) 0.4330(4) 0.4915(5) 0.047(2) Uani 1 1 d .
H30 H 0.8620 0.4757 0.5005 0.057 Uiso 1 1 calc R
C31 C 0.9346(8) 0.4111(4) 0.4441(5) 0.058(2) Uani 1 1 d .
H31 H 0.9774 0.4386 0.4222 0.069 Uiso 1 1 calc R
C32 C 0.9394(7) 0.3474(4) 0.4294(5) 0.052(2) Uani 1 1 d .
H32 H 0.9846 0.3327 0.3962 0.063 Uiso 1 1 calc R
C33 C 0.8786(7) 0.3055(4) 0.4630(5) 0.0415(19) Uani 1 1 d .
C34 C 0.8920(6) 0.2366(4) 0.4532(5) 0.0411(18) Uani 1 1 d .
H34 H 0.8192 0.2173 0.4428 0.049 Uiso 1 1 calc R
C35 C 0.9658(7) 0.2101(4) 0.5383(6) 0.050(2) Uani 1 1 d .
H35A H 0.9344 0.2186 0.5859 0.060 Uiso 1 1 calc R
H35B H 1.0374 0.2289 0.5506 0.060 Uiso 1 1 calc R
H35C H 0.9724 0.1659 0.5322 0.060 Uiso 1 1 calc R
C36 C 0.9373(8) 0.2192(4) 0.3761(6) 0.059(2) Uani 1 1 d .
H36A H 1.0139 0.2299 0.3903 0.071 Uiso 1 1 calc R
H36B H 0.8975 0.2415 0.3242 0.071 Uiso 1 1 calc R
H36C H 0.9288 0.1752 0.3653 0.071 Uiso 1 1 calc R
C37 C 0.7254(7) 0.4214(4) 0.5736(5) 0.046(2) Uani 1 1 d .
H37 H 0.6782 0.3880 0.5846 0.055 Uiso 1 1 calc R
C38 C 0.6504(8) 0.4724(4) 0.5218(7) 0.072(3) Uani 1 1 d .
H38A H 0.6069 0.4558 0.4664 0.087 Uiso 1 1 calc R
H38B H 0.6944 0.5063 0.5110 0.087 Uiso 1 1 calc R
H38C H 0.6026 0.4870 0.5554 0.087 Uiso 1 1 calc R
C39 C 0.7873(8) 0.4494(4) 0.6632(6) 0.060(2) Uani 1 1 d .
H39A H 0.8294 0.4847 0.6541 0.072 Uiso 1 1 calc R
H39B H 0.8360 0.4187 0.6977 0.072 Uiso 1 1 calc R
H39C H 0.7353 0.4623 0.6940 0.072 Uiso 1 1 calc R
C40 C 0.4375(7) 0.0981(4) 0.4233(6) 0.048(2) Uani 1 1 d .
H40A H 0.4964 0.0805 0.4705 0.057 Uiso 1 1 calc R
H40B H 0.4451 0.0836 0.3671 0.057 Uiso 1 1 calc R
C41 C 0.3247(7) 0.0806(4) 0.4343(6) 0.057(2) Uani 1 1 d .
H41A H 0.3002 0.0405 0.4075 0.069 Uiso 1 1 calc R
H41B H 0.3261 0.0794 0.4961 0.069 Uiso 1 1 calc R
C42 C 0.2523(7) 0.1326(4) 0.3861(7) 0.064(3) Uani 1 1 d .
H42A H 0.2281 0.1247 0.3230 0.077 Uiso 1 1 calc R
H42B H 0.1882 0.1380 0.4077 0.077 Uiso 1 1 calc R
C43 C 0.3258(7) 0.1886(4) 0.4065(6) 0.055(2) Uani 1 1 d .
H43A H 0.3106 0.2163 0.3560 0.067 Uiso 1 1 calc R
H43B H 0.3141 0.2111 0.4564 0.067 Uiso 1 1 calc R
C44 C 0.4878(9) 0.3349(4) 0.3851(6) 0.065(3) Uani 1 1 d .
H44A H 0.5218 0.3502 0.4444 0.078 Uiso 1 1 calc R
H44B H 0.4141 0.3205 0.3819 0.078 Uiso 1 1 calc R
C45 C 0.4837(8) 0.3843(4) 0.3197(6) 0.060(2) Uani 1 1 d .
H45A H 0.4769 0.4250 0.3443 0.071 Uiso 1 1 calc R
H45B H 0.4226 0.3781 0.2673 0.071 Uiso 1 1 calc R
C46 C 0.5934(8) 0.3776(4) 0.2989(6) 0.062(3) Uani 1 1 d .
H46A H 0.5890 0.3929 0.2401 0.074 Uiso 1 1 calc R
H46B H 0.6514 0.3997 0.3416 0.074 Uiso 1 1 calc R
C47 C 0.6121(7) 0.3100(4) 0.3049(5) 0.049(2) Uani 1 1 d .
H47A H 0.5857 0.2911 0.2469 0.059 Uiso 1 1 calc R
H47B H 0.6901 0.3011 0.3280 0.059 Uiso 1 1 calc R

loop_
_atom_site_aniso_label
_atom_site_aniso_U_11
_atom_site_aniso_U_22
_atom_site_aniso_U_33
_atom_site_aniso_U_23
_atom_site_aniso_U_13
_atom_site_aniso_U_12
Y1 0.0340(4) 0.0320(4) 0.0317(4) -0.0025(3) 0.0079(3) -0.0010(3)
O1 0.039(3) 0.035(3) 0.054(3) -0.010(2) 0.014(3) -0.006(2)
O2 0.052(3) 0.037(3) 0.034(3) 0.001(2) 0.016(3) -0.004(2)
N1 0.030(3) 0.041(4) 0.036(4) -0.005(3) 0.008(3) -0.001(3)
N2 0.034(3) 0.037(3) 0.027(3) 0.005(3) 0.006(3) -0.004(3)
N3 0.033(3) 0.033(3) 0.032(3) -0.001(3) 0.007(3) -0.002(3)
C1 0.025(4) 0.046(4) 0.032(4) -0.003(3) -0.002(3) 0.003(3)
C2 0.040(4) 0.047(5) 0.030(4) -0.004(3) 0.001(3) -0.005(4)
C3 0.047(5) 0.051(5) 0.028(4) -0.008(3) 0.004(4) -0.001(4)
C4 0.033(4) 0.046(5) 0.037(4) -0.007(3) 0.009(3) -0.009(3)
C5 0.042(4) 0.039(4) 0.040(5) -0.009(3) 0.016(4) -0.003(4)
C6 0.045(4) 0.038(4) 0.033(4) -0.003(3) 0.017(4) -0.007(4)
C7 0.037(4) 0.034(4) 0.045(5) -0.009(3) 0.015(4) 0.003(3)
C8 0.040(4) 0.039(4) 0.038(4) -0.002(3) 0.011(4) 0.000(4)
C9 0.036(4) 0.030(4) 0.052(5) 0.005(3) 0.010(4) 0.006(3)
C10 0.044(5) 0.041(4) 0.032(4) 0.006(3) -0.002(4) -0.001(4)
C11 0.041(4) 0.040(4) 0.031(4) -0.004(3) 0.012(3) -0.003(3)
C12 0.036(4) 0.031(4) 0.034(4) -0.006(3) 0.008(3) -0.003(3)
C13 0.035(4) 0.038(4) 0.036(4) -0.007(3) 0.011(3) -0.007(3)
C14 0.035(4) 0.037(4) 0.030(4) -0.006(3) 0.008(3) -0.008(3)
C15 0.039(4) 0.049(5) 0.029(4) -0.005(3) 0.009(3) -0.004(4)
C16 0.037(4) 0.035(4) 0.040(4) -0.005(3) 0.006(4) -0.006(3)
C17 0.032(4) 0.037(4) 0.035(4) -0.002(3) 0.014(3) 0.000(3)
C18 0.043(5) 0.047(5) 0.047(5) 0.007(4) 0.014(4) -0.005(4)
C19 0.041(5) 0.055(5) 0.051(5) 0.000(4) 0.020(4) -0.010(4)
C20 0.036(4) 0.046(5) 0.053(5) -0.005(4) 0.012(4) 0.004(4)
C21 0.039(4) 0.043(4) 0.031(4) 0.000(3) 0.007(3) 0.002(4)
C22 0.039(4) 0.034(4) 0.041(4) 0.006(3) 0.016(4) 0.001(3)
C23 0.057(6) 0.046(5) 0.048(5) 0.004(4) 0.004(4) 0.008(4)
C24 0.041(5) 0.049(5) 0.044(5) -0.003(4) 0.008(4) 0.004(4)
C25 0.047(5) 0.037(4) 0.036(4) -0.002(3) 0.006(4) 0.004(4)
C26 0.056(5) 0.050(5) 0.048(5) 0.008(4) 0.010(4) 0.013(4)
C27 0.069(6) 0.029(4) 0.050(5) -0.001(4) 0.018(4) 0.006(4)
C28 0.032(4) 0.050(5) 0.022(4) 0.005(3) -0.005(3) -0.002(3)
C29 0.043(4) 0.038(4) 0.033(4) 0.002(3) 0.001(4) -0.008(4)
C30 0.061(6) 0.035(4) 0.039(5) 0.006(3) 0.004(4) -0.015(4)
C31 0.072(6) 0.058(6) 0.042(5) -0.002(4) 0.014(5) -0.037(5)
C32 0.057(5) 0.057(5) 0.045(5) -0.008(4) 0.018(4) -0.030(4)
C33 0.048(5) 0.043(4) 0.031(4) -0.003(3) 0.008(4) -0.017(4)
C34 0.035(4) 0.048(5) 0.040(4) -0.004(4) 0.011(4) -0.004(4)
C35 0.044(5) 0.052(5) 0.053(5) 0.009(4) 0.011(4) 0.002(4)
C36 0.059(6) 0.062(6) 0.062(6) -0.002(5) 0.026(5) 0.006(5)
C37 0.053(5) 0.039(4) 0.041(5) -0.002(4) 0.004(4) 0.001(4)
C38 0.080(7) 0.045(5) 0.076(7) -0.003(5) -0.005(6) -0.005(5)
C39 0.072(6) 0.049(5) 0.052(6) -0.009(4) 0.004(5) 0.005(5)
C40 0.043(5) 0.045(5) 0.056(5) -0.008(4) 0.014(4) -0.011(4)
C41 0.058(6) 0.058(6) 0.054(6) -0.010(4) 0.011(5) -0.020(5)
C42 0.050(6) 0.074(7) 0.064(6) 0.000(5) 0.008(5) -0.012(5)
C43 0.045(5) 0.066(6) 0.049(5) -0.002(4) 0.002(4) -0.005(5)
C44 0.087(7) 0.057(6) 0.060(6) 0.022(5) 0.032(5) 0.036(5)
C45 0.068(6) 0.053(5) 0.050(6) 0.014(4) 0.004(5) 0.005(5)
C46 0.082(7) 0.060(6) 0.047(6) 0.000(4) 0.023(5) -0.005(5)
C47 0.045(5) 0.065(6) 0.039(5) 0.006(4) 0.013(4) -0.010(4)

loop_
_atom_type_symbol
_atom_type_description
_atom_type_scat_dispersion_real
_atom_type_scat_dispersion_imag
_atom_type_scat_source
C C 0.0033 0.0016 'International Tables Vol C Tables 4.2.6.8 and 6.1.1.4'
H H 0.0000 0.0000 'International Tables Vol C Tables 4.2.6.8 and 6.1.1.4'
N N 0.0061 0.0033 'International Tables Vol C Tables 4.2.6.8 and 6.1.1.4'
O O 0.0106 0.0060 'International Tables Vol C Tables 4.2.6.8 and 6.1.1.4'
Y Y -2.7962 3.5667 'International Tables Vol C Tables 4.2.6.8 and 6.1.1.4'

loop_
_geom_angle_atom_site_label_1
_geom_angle_atom_site_label_2
_geom_angle_atom_site_label_3
_geom_angle
N2 Y1 N3 77.5(2)
N2 Y1 O2 112.18(19)
N3 Y1 O2 85.5(2)
N2 Y1 O1 85.7(2)
N3 Y1 O1 155.81(19)
O2 Y1 O1 84.95(18)
N2 Y1 C12 107.5(2)
N3 Y1 C12 101.3(2)
O2 Y1 C12 140.3(2)
O1 Y1 C12 100.3(2)
N2 Y1 N1 157.4(2)
N3 Y1 N1 124.7(2)
O2 Y1 N1 76.57(19)
O1 Y1 N1 74.16(18)
C12 Y1 N1 67.4(2)
C40 O1 C43 108.9(6)
C40 O1 Y1 115.3(4)
C43 O1 Y1 135.4(4)
C44 O2 C47 108.2(6)
C44 O2 Y1 114.7(4)
C47 O2 Y1 126.3(5)
C1 N1 C14 117.5(6)
C1 N1 Y1 125.5(5)
C14 N1 Y1 117.0(4)
C17 N2 C15 113.5(6)
C17 N2 Y1 131.1(4)
C15 N2 Y1 114.7(4)
C28 N3 C16 118.1(6)
C28 N3 Y1 135.7(5)
C16 N3 Y1 106.1(4)
N1 C1 C2 124.3(7)
N1 C1 H1 117.8
C2 C1 H1 117.8
C3 C2 C1 118.5(7)
C3 C2 H2 120.8
C1 C2 H2 120.8
C2 C3 C4 120.9(7)
C2 C3 H3 119.5
C4 C3 H3 119.5
C3 C4 C5 123.6(7)
C3 C4 C14 116.6(7)
C5 C4 C14 119.8(7)
C7 C5 C4 121.2(7)
C7 C5 H5 119.4
C4 C5 H5 119.4
C17 C6 C18 119.7(7)
C17 C6 C22 120.4(6)
C18 C6 C22 119.8(7)
C5 C7 C8 119.8(7)
C5 C7 H7 120.1
C8 C7 H7 120.1
C13 C8 C9 118.1(7)
C13 C8 C7 122.2(7)
C9 C8 C7 119.7(7)
C10 C9 C8 120.2(7)
C10 C9 H9 119.9
C8 C9 H9 119.9
C9 C10 C11 120.0(7)
C9 C10 H10 120.0
C11 C10 H10 120.0
C12 C11 C10 124.2(7)
C12 C11 H11 117.9
C10 C11 H11 117.9
C11 C12 C13 113.9(6)
C11 C12 Y1 127.9(5)
C13 C12 Y1 117.9(5)
C8 C13 C12 123.6(7)
C8 C13 C14 116.6(6)
C12 C13 C14 119.8(6)
N1 C14 C4 122.1(6)
N1 C14 C13 117.5(6)
C4 C14 C13 120.3(7)
N2 C15 C16 107.8(6)
N2 C15 H15A 110.1
C16 C15 H15A 110.1
N2 C15 H15B 110.1
C16 C15 H15B 110.1
H15A C15 H15B 108.5
N3 C16 C15 113.8(6)
N3 C16 H16A 108.8
C15 C16 H16A 108.8
N3 C16 H16B 108.8
C15 C16 H16B 108.8
H16A C16 H16B 107.7
C6 C17 C21 118.5(6)
C6 C17 N2 119.6(6)
C21 C17 N2 121.7(6)
C19 C18 C6 121.3(7)
C19 C18 H18 119.4
C6 C18 H18 119.4
C20 C19 C18 120.1(7)
C20 C19 H19 120.0
C18 C19 H19 120.0
C19 C20 C21 121.2(7)
C19 C20 H20 119.4
C21 C20 H20 119.4
C20 C21 C17 119.1(7)
C20 C21 C25 118.4(7)
C17 C21 C25 122.4(7)
C23 C22 C6 114.4(6)
C23 C22 C24 108.8(6)
C6 C22 C24 111.1(6)
C23 C22 H22 107.4
C6 C22 H22 107.4
C24 C22 H22 107.4
C22 C23 H23A 109.5
C22 C23 H23B 109.5
H23A C23 H23B 109.5
C22 C23 H23C 109.5
H23A C23 H23C 109.5
H23B C23 H23C 109.5
C22 C24 H24A 109.5
C22 C24 H24B 109.5
H24A C24 H24B 109.5
C22 C24 H24C 109.5
H24A C24 H24C 109.5
H24B C24 H24C 109.5
C21 C25 C27 111.3(6)
C21 C25 C26 113.0(6)
C27 C25 C26 109.4(6)
C21 C25 H25 107.6
C27 C25 H25 107.6
C26 C25 H25 107.6
C25 C26 H26A 109.5
C25 C26 H26B 109.5
H26A C26 H26B 109.5
C25 C26 H26C 109.5
H26A C26 H26C 109.5
H26B C26 H26C 109.5
C25 C27 H27A 109.5
C25 C27 H27B 109.5
H27A C27 H27B 109.5
C25 C27 H27C 109.5
H27A C27 H27C 109.5
H27B C27 H27C 109.5
N3 C28 C29 123.4(7)
N3 C28 C33 118.8(7)
C29 C28 C33 117.8(7)
C30 C29 C28 119.9(8)
C30 C29 C37 118.1(7)
C28 C29 C37 121.9(7)
C31 C30 C29 121.7(8)
C31 C30 H30 119.2
C29 C30 H30 119.2
C30 C31 C32 119.3(8)
C30 C31 H31 120.3
C32 C31 H31 120.3
C33 C32 C31 121.4(8)
C33 C32 H32 119.3
C31 C32 H32 119.3
C32 C33 C28 119.8(7)
C32 C33 C34 120.8(8)
C28 C33 C34 119.3(6)
C33 C34 C35 109.8(6)
C33 C34 C36 113.6(7)
C35 C34 C36 109.7(7)
C33 C34 H34 107.8
C35 C34 H34 107.8
C36 C34 H34 107.8
C34 C35 H35A 109.5
C34 C35 H35B 109.5
H35A C35 H35B 109.5
C34 C35 H35C 109.5
H35A C35 H35C 109.5
H35B C35 H35C 109.5
C34 C36 H36A 109.5
C34 C36 H36B 109.5
H36A C36 H36B 109.5
C34 C36 H36C 109.5
H36A C36 H36C 109.5
H36B C36 H36C 109.5
C29 C37 C38 114.5(7)
C29 C37 C39 112.3(7)
C38 C37 C39 107.0(7)
C29 C37 H37 107.6
C38 C37 H37 107.6
C39 C37 H37 107.6
C37 C38 H38A 109.5
C37 C38 H38B 109.5
H38A C38 H38B 109.5
C37 C38 H38C 109.5
H38A C38 H38C 109.5
H38B C38 H38C 109.5
C37 C39 H39A 109.5
C37 C39 H39B 109.5
H39A C39 H39B 109.5
C37 C39 H39C 109.5
H39A C39 H39C 109.5
H39B C39 H39C 109.5
O1 C40 C41 104.3(6)
O1 C40 H40A 110.9
C41 C40 H40A 110.9
O1 C40 H40B 110.9
C41 C40 H40B 110.9
H40A C40 H40B 108.9
C42 C41 C40 102.3(7)
C42 C41 H41A 111.3
C40 C41 H41A 111.3
C42 C41 H41B 111.3
C40 C41 H41B 111.3
H41A C41 H41B 109.2
C43 C42 C41 103.5(7)
C43 C42 H42A 111.1
C41 C42 H42A 111.1
C43 C42 H42B 111.1
C41 C42 H42B 111.1
H42A C42 H42B 109.0
O1 C43 C42 106.7(7)
O1 C43 H43A 110.4
C42 C43 H43A 110.4
O1 C43 H43B 110.4
C42 C43 H43B 110.4
H43A C43 H43B 108.6
O2 C44 C45 106.3(7)
O2 C44 H44A 110.5
C45 C44 H44A 110.5
O2 C44 H44B 110.5
C45 C44 H44B 110.5
H44A C44 H44B 108.7
C44 C45 C46 103.2(7)
C44 C45 H45A 111.1
C46 C45 H45A 111.1
C44 C45 H45B 111.1
C46 C45 H45B 111.1
H45A C45 H45B 109.1
C47 C46 C45 102.7(7)
C47 C46 H46A 111.2
C45 C46 H46A 111.2
C47 C46 H46B 111.2
C45 C46 H46B 111.2
H46A C46 H46B 109.1
O2 C47 C46 107.3(7)
O2 C47 H47A 110.3
C46 C47 H47A 110.3
O2 C47 H47B 110.3
C46 C47 H47B 110.3
H47A C47 H47B 108.5

loop_
_geom_bond_atom_site_label_1
_geom_bond_atom_site_label_2
_geom_bond_distance
Y1 N2 2.272(6)
Y1 N3 2.290(6)
Y1 O2 2.443(5)
Y1 O1 2.448(5)
Y1 C12 2.497(7)
Y1 N1 2.631(6)
O1 C40 1.477(9)
O1 C43 1.500(10)
O2 C44 1.466(9)
O2 C47 1.480(9)
N1 C1 1.343(9)
N1 C14 1.396(9)
N2 C17 1.457(9)
N2 C15 1.510(9)
N3 C28 1.425(9)
N3 C16 1.490(9)
C1 C2 1.416(10)
C1 H1 0.9500
C2 C3 1.379(11)
C2 H2 0.9500
C3 C4 1.427(10)
C3 H3 0.9500
C4 C5 1.429(10)
C4 C14 1.450(10)
C5 C7 1.382(10)
C5 H5 0.9500
C6 C17 1.422(10)
C6 C18 1.428(10)
C6 C22 1.552(10)
C7 C8 1.457(10)
C7 H7 0.9500
C8 C13 1.430(10)
C8 C9 1.445(10)
C9 C10 1.392(10)
C9 H9 0.9500
C10 C11 1.427(10)
C10 H10 0.9500
C11 C12 1.420(10)
C11 H11 0.9500
C12 C13 1.464(10)
C13 C14 1.474(10)
C15 C16 1.565(10)
C15 H15A 0.9900
C15 H15B 0.9900
C16 H16A 0.9900
C16 H16B 0.9900
C17 C21 1.452(10)
C18 C19 1.402(11)
C18 H18 0.9500
C19 C20 1.374(11)
C19 H19 0.9500
C20 C21 1.441(11)
C20 H20 0.9500
C21 C25 1.552(11)
C22 C23 1.544(10)
C22 C24 1.572(11)
C22 H22 1.0000
C23 H23A 0.9800
C23 H23B 0.9800
C23 H23C 0.9800
C24 H24A 0.9800
C24 H24B 0.9800
C24 H24C 0.9800
C25 C27 1.554(10)
C25 C26 1.574(11)
C25 H25 1.0000
C26 H26A 0.9800
C26 H26B 0.9800
C26 H26C 0.9800
C27 H27A 0.9800
C27 H27B 0.9800
C27 H27C 0.9800
C28 C29 1.455(10)
C28 C33 1.464(11)
C29 C30 1.414(10)
C29 C37 1.541(11)
C30 C31 1.405(12)
C30 H30 0.9500
C31 C32 1.420(12)
C31 H31 0.9500
C32 C33 1.410(10)
C32 H32 0.9500
C33 C34 1.535(11)
C34 C35 1.546(11)
C34 C36 1.559(11)
C34 H34 1.0000
C35 H35A 0.9800
C35 H35B 0.9800
C35 H35C 0.9800
C36 H36A 0.9800
C36 H36B 0.9800
C36 H36C 0.9800
C37 C38 1.558(12)
C37 C39 1.566(11)
C37 H37 1.0000
C38 H38A 0.9800
C38 H38B 0.9800
C38 H38C 0.9800
C39 H39A 0.9800
C39 H39B 0.9800
C39 H39C 0.9800
C40 C41 1.563(11)
C40 H40A 0.9900
C40 H40B 0.9900
C41 C42 1.540(13)
C41 H41A 0.9900
C41 H41B 0.9900
C42 C43 1.529(12)
C42 H42A 0.9900
C42 H42B 0.9900
C43 H43A 0.9900
C43 H43B 0.9900
C44 C45 1.501(12)
C44 H44A 0.9900
C44 H44B 0.9900
C45 C46 1.550(13)
C45 H45A 0.9900
C45 H45B 0.9900
C46 C47 1.501(12)
C46 H46A 0.9900
C46 H46B 0.9900
C47 H47A 0.9900
C47 H47B 0.9900

loop_
_geom_torsion_atom_site_label_1
_geom_torsion_atom_site_label_2
_geom_torsion_atom_site_label_3
_geom_torsion_atom_site_label_4
_geom_torsion
N2 Y1 O1 C40 -108.9(5)
N3 Y1 O1 C40 -154.7(5)
O2 Y1 O1 C40 138.3(5)
C12 Y1 O1 C40 -1.9(5)
N1 Y1 O1 C40 60.9(5)
N2 Y1 O1 C43 62.7(7)
N3 Y1 O1 C43 17.0(9)
O2 Y1 O1 C43 -50.0(7)
C12 Y1 O1 C43 169.7(7)
N1 Y1 O1 C43 -127.5(7)
N2 Y1 O2 C44 -1.1(6)
N3 Y1 O2 C44 -75.6(6)
O1 Y1 O2 C44 82.1(6)
C12 Y1 O2 C44 -177.8(6)
N1 Y1 O2 C44 157.0(6)
N2 Y1 O2 C47 138.8(5)
N3 Y1 O2 C47 64.3(6)
O1 Y1 O2 C47 -138.0(6)
C12 Y1 O2 C47 -38.0(7)
N1 Y1 O2 C47 -63.1(6)
N2 Y1 N1 C1 92.3(8)
N3 Y1 N1 C1 -98.3(6)
O2 Y1 N1 C1 -23.6(6)
O1 Y1 N1 C1 64.9(6)
C12 Y1 N1 C1 173.5(6)
N2 Y1 N1 C14 -86.4(7)
N3 Y1 N1 C14 83.0(5)
O2 Y1 N1 C14 157.6(5)
O1 Y1 N1 C14 -113.9(5)
C12 Y1 N1 C14 -5.3(5)
N3 Y1 N2 C17 167.6(6)
O2 Y1 N2 C17 87.9(6)
O1 Y1 N2 C17 5.1(6)
C12 Y1 N2 C17 -94.3(6)
N1 Y1 N2 C17 -21.3(9)
N3 Y1 N2 C15 -2.7(5)
O2 Y1 N2 C15 -82.5(5)
O1 Y1 N2 C15 -165.2(5)
C12 Y1 N2 C15 95.3(5)
N1 Y1 N2 C15 168.4(5)
N2 Y1 N3 C28 -155.2(7)
O2 Y1 N3 C28 -41.3(7)
O1 Y1 N3 C28 -108.2(7)
C12 Y1 N3 C28 99.1(7)
N1 Y1 N3 C28 28.9(7)
N2 Y1 N3 C16 26.4(4)
O2 Y1 N3 C16 140.3(4)
O1 Y1 N3 C16 73.4(7)
C12 Y1 N3 C16 -79.3(5)
N1 Y1 N3 C16 -149.5(4)
C14 N1 C1 C2 -3.5(11)
Y1 N1 C1 C2 177.8(5)
N1 C1 C2 C3 2.1(12)
C1 C2 C3 C4 0.8(12)
C2 C3 C4 C5 178.7(7)
C2 C3 C4 C14 -1.9(11)
C3 C4 C5 C7 -178.9(7)
C14 C4 C5 C7 1.8(11)
C4 C5 C7 C8 -0.2(11)
C5 C7 C8 C13 0.9(11)
C5 C7 C8 C9 178.2(7)
C13 C8 C9 C10 -0.4(11)
C7 C8 C9 C10 -177.8(7)
C8 C9 C10 C11 0.2(11)
C9 C10 C11 C12 -0.1(11)
C10 C11 C12 C13 0.2(10)
C10 C11 C12 Y1 -173.6(5)
N2 Y1 C12 C11 -24.7(7)
N3 Y1 C12 C11 55.6(7)
O2 Y1 C12 C11 152.1(5)
O1 Y1 C12 C11 -113.4(6)
N1 Y1 C12 C11 178.7(7)
N2 Y1 C12 C13 161.7(5)
N3 Y1 C12 C13 -118.0(5)
O2 Y1 C12 C13 -21.4(7)
O1 Y1 C12 C13 73.0(5)
N1 Y1 C12 C13 5.1(5)
C9 C8 C13 C12 0.5(11)
C7 C8 C13 C12 177.8(7)
C9 C8 C13 C14 179.6(6)
C7 C8 C13 C14 -3.1(10)
C11 C12 C13 C8 -0.4(10)
Y1 C12 C13 C8 174.0(5)
C11 C12 C13 C14 -179.5(6)
Y1 C12 C13 C14 -5.1(9)
C1 N1 C14 C4 2.1(10)
Y1 N1 C14 C4 -179.1(5)
C1 N1 C14 C13 -174.1(6)
Y1 N1 C14 C13 4.8(8)
C3 C4 C14 N1 0.5(10)
C5 C4 C14 N1 179.9(6)
C3 C4 C14 C13 176.6(7)
C5 C4 C14 C13 -4.1(10)
C8 C13 C14 N1 -179.2(6)
C12 C13 C14 N1 0.0(10)
C8 C13 C14 C4 4.6(10)
C12 C13 C14 C4 -176.3(7)
C17 N2 C15 C16 167.4(6)
Y1 N2 C15 C16 -20.5(7)
C28 N3 C16 C15 132.9(7)
Y1 N3 C16 C15 -48.3(6)
N2 C15 C16 N3 46.8(8)
C18 C6 C17 C21 1.3(11)
C22 C6 C17 C21 -174.8(7)
C18 C6 C17 N2 -174.2(7)
C22 C6 C17 N2 9.7(10)
C15 N2 C17 C6 -114.0(7)
Y1 N2 C17 C6 75.5(8)
C15 N2 C17 C21 70.6(9)
Y1 N2 C17 C21 -99.8(7)
C17 C6 C18 C19 0.6(12)
C22 C6 C18 C19 176.7(7)
C6 C18 C19 C20 -2.9(12)
C18 C19 C20 C21 3.3(12)
C19 C20 C21 C17 -1.3(11)
C19 C20 C21 C25 177.1(7)
C6 C17 C21 C20 -1.0(11)
N2 C17 C21 C20 174.4(7)
C6 C17 C21 C25 -179.3(7)
N2 C17 C21 C25 -4.0(11)
C17 C6 C22 C23 -158.1(7)
C18 C6 C22 C23 25.7(10)
C17 C6 C22 C24 78.2(8)
C18 C6 C22 C24 -97.9(8)
C20 C21 C25 C27 77.3(9)
C17 C21 C25 C27 -104.3(8)
C20 C21 C25 C26 -46.3(9)
C17 C21 C25 C26 132.1(8)
C16 N3 C28 C29 -58.9(9)
Y1 N3 C28 C29 122.9(7)
C16 N3 C28 C33 123.4(7)
Y1 N3 C28 C33 -54.9(9)
N3 C28 C29 C30 -177.4(7)
C33 C28 C29 C30 0.4(10)
N3 C28 C29 C37 -0.8(10)
C33 C28 C29 C37 177.0(7)
C28 C29 C30 C31 -0.5(12)
C37 C29 C30 C31 -177.2(7)
C29 C30 C31 C32 1.0(13)
C30 C31 C32 C33 -1.5(13)
C31 C32 C33 C28 1.5(12)
C31 C32 C33 C34 -174.7(7)
N3 C28 C33 C32 177.0(7)
C29 C28 C33 C32 -0.9(11)
N3 C28 C33 C34 -6.8(10)
C29 C28 C33 C34 175.3(6)
C32 C33 C34 C35 99.9(9)
C28 C33 C34 C35 -76.2(9)
C32 C33 C34 C36 -23.3(11)
C28 C33 C34 C36 160.5(7)
C30 C29 C37 C38 50.9(10)
C28 C29 C37 C38 -125.7(8)
C30 C29 C37 C39 -71.4(9)
C28 C29 C37 C39 112.0(8)
C43 O1 C40 C41 -21.0(8)
Y1 O1 C40 C41 152.8(5)
O1 C40 C41 C42 35.5(8)
C40 C41 C42 C43 -36.3(9)
C40 O1 C43 C42 -2.0(9)
Y1 O1 C43 C42 -174.0(5)
C41 C42 C43 O1 24.4(9)
C47 O2 C44 C45 16.1(10)
Y1 O2 C44 C45 162.9(6)
O2 C44 C45 C46 -31.5(10)
C44 C45 C46 C47 34.6(9)
C44 O2 C47 C46 6.6(9)
Y1 O2 C47 C46 -135.4(6)
C45 C46 C47 O2 -25.5(9)
